data_7055531
loop_
_publ_author_name
'Wei, ZhenHong'
'Zhang, Wenbiao'
'Luo, Guangming'
'Xu, Feng'
'Mei, YingXuan'
'Cai, Hu'

_publ_section_title
;
 Mono- and bis-N-heterocyclic carbene complexes of tantalum and niobium
 with high oxidation states
;
_journal_issue 7
_journal_name_full 'New J. Chem.'
_journal_page_first 6270
_journal_paper_doi 10.1039/C6NJ00223D
_journal_volume 40
_journal_year 2016
_chemical_formula_moiety 'C42 H48 Cl4 N4 Ta, Cl6 Ta, 4(C H2 Cl2)'
_chemical_formula_sum 'C46 H56 Cl18 N4 Ta2'
_chemical_formula_weight 1664.95
_chemical_name_systematic
; 
 ? 
;
_space_group_IT_number 2
_symmetry_cell_setting triclinic
_symmetry_space_group_name_Hall '-P 1'
_symmetry_space_group_name_H-M 'P -1'
_atom_sites_solution_hydrogens geom
_atom_sites_solution_primary direct
_atom_sites_solution_secondary difmap
_audit_creation_method SHELXL-97
_audit_update_record
;
2015-07-17 deposited with the CCDC.
2016-05-03 downloaded from the CCDC.
;
_cell_angle_alpha 66.680(2)
_cell_angle_beta 86.872(2)
_cell_angle_gamma 71.673(2)
_cell_formula_units_Z 2
_cell_length_a 13.870(2)
_cell_length_b 15.029(2)
_cell_length_c 17.015(3)
_cell_measurement_reflns_used 9988
_cell_measurement_temperature 296(2)
_cell_measurement_theta_max 27.512
_cell_measurement_theta_min 2.401
_cell_volume 3081.9(8)
_computing_cell_refinement 'Bruker SMART'
_computing_data_collection 'Bruker SMART'
_computing_data_reduction 'Bruker SAINT'
_computing_molecular_graphics 'Bruker SHELXTL'
_computing_publication_material 'Bruker SHELXTL'
_computing_structure_refinement 'SHELXL-97 (Sheldrick, 1997)'
_computing_structure_solution 'SHELXS-97 (Sheldrick, 1990)'
_diffrn_ambient_temperature 296(2)
_diffrn_measured_fraction_theta_full 0.993
_diffrn_measured_fraction_theta_max 0.993
_diffrn_measurement_device_type 'Bruker Apex-II CCD diffractometer'
_diffrn_measurement_method 'Thin slice \f & \w scans'
_diffrn_radiation_monochromator graphite
_diffrn_radiation_source 'fine-focus sealed tube'
_diffrn_radiation_type MoK\a
_diffrn_radiation_wavelength 0.71073
_diffrn_reflns_av_R_equivalents 0.0435
_diffrn_reflns_av_sigmaI/netI 0.0605
_diffrn_reflns_limit_h_max 16
_diffrn_reflns_limit_h_min -16
_diffrn_reflns_limit_k_max 17
_diffrn_reflns_limit_k_min -17
_diffrn_reflns_limit_l_max 20
_diffrn_reflns_limit_l_min -19
_diffrn_reflns_number 21775
_diffrn_reflns_theta_full 25.00
_diffrn_reflns_theta_max 25.00
_diffrn_reflns_theta_min 1.31
_exptl_absorpt_coefficient_mu 4.364
_exptl_absorpt_correction_T_max 0.400
_exptl_absorpt_correction_T_min 0.349
_exptl_absorpt_correction_type multi-scan
_exptl_absorpt_process_details 'SADABS, v2.10 (Sheldrick, G.M., 2003)'
_exptl_crystal_colour red
_exptl_crystal_density_diffrn 1.794
_exptl_crystal_density_method 'not measured'
_exptl_crystal_description block
_exptl_crystal_F_000 1624
_exptl_crystal_size_max 0.25
_exptl_crystal_size_mid 0.22
_exptl_crystal_size_min 0.21
_refine_diff_density_max 2.246
_refine_diff_density_min -3.373
_refine_diff_density_rms 0.184
_refine_ls_extinction_method none
_refine_ls_goodness_of_fit_ref 1.080
_refine_ls_hydrogen_treatment constr
_refine_ls_matrix_type full
_refine_ls_number_parameters 643
_refine_ls_number_reflns 10779
_refine_ls_number_restraints 0
_refine_ls_restrained_S_all 1.080
_refine_ls_R_factor_all 0.0584
_refine_ls_R_factor_gt 0.0454
_refine_ls_shift/su_max 0.064
_refine_ls_shift/su_mean 0.001
_refine_ls_structure_factor_coef Fsqd
_refine_ls_weighting_details 'calc w=1/[\s^2^(Fo^2^)+(0.0329P)^2^+24.4414P] where P=(Fo^2^+2Fc^2^)/3'
_refine_ls_weighting_scheme calc
_refine_ls_wR_factor_gt 0.1064
_refine_ls_wR_factor_ref 0.1165
_reflns_number_gt 9113
_reflns_number_total 10779
_reflns_threshold_expression >2sigma(I)
_cod_data_source_file c6nj00223d2.cif
_cod_data_source_block t
_cod_depositor_comments
;
The following automatic conversions were performed:

'_exptl_absorpt_correction_type' value 'Multi-scan' changed to
'multi-scan' according to
/usr/data/users/saulius/crontab/automatic-downloads/rss-feeds/RSC/lib/dictionaries/cif_core.dic
dictionary named 'cif_core.dic' version 2.4.2 from 2011-04-26.

Automatic conversion script
Id: cif_fix_values 4268 2015-11-12 08:31:59Z antanas 

 Adding full bibliography for 7055529--7055531.cif.
;
_cod_original_cell_volume 3082.0(8)
_cod_database_code 7055531

loop_
_symmetry_equiv_pos_as_xyz
'x, y, z'
'-x, -y, -z'

loop_
_atom_site_label
_atom_site_type_symbol
_atom_site_fract_x
_atom_site_fract_y
_atom_site_fract_z
_atom_site_U_iso_or_equiv
_atom_site_adp_type
_atom_site_occupancy
_atom_site_symmetry_multiplicity
_atom_site_calc_flag
_atom_site_refinement_flags
Ta1 Ta 0.22059(2) 1.01725(2) 0.228774(17) 0.01601(9) Uani 1 1 d .
Ta2 Ta 0.01182(5) 0.49177(7) 0.50112(7) 0.01601(9) Uani 0.50 1 d P
Ta3 Ta 0.5000 1.5000 0.0000 0.03934(15) Uani 1 2 d S
Cl1 Cl 0.37666(14) 0.93772(15) 0.19532(16) 0.0401(5) Uani 1 1 d .
Cl2 Cl 0.15526(15) 1.06554(16) 0.09099(12) 0.0336(5) Uani 1 1 d .
Cl3 Cl 0.05768(14) 1.06597(14) 0.26848(14) 0.0336(5) Uani 1 1 d .
Cl4 Cl 0.2879(2) 1.00695(17) 0.35264(13) 0.0465(6) Uani 1 1 d .
Cl5 Cl -0.0584(2) 0.65986(18) 0.38540(14) 0.0524(7) Uani 1 1 d .
Cl6 Cl 0.08899(16) 0.56608(16) 0.56541(12) 0.0341(5) Uani 1 1 d .
Cl7 Cl 0.14158(17) 0.4549(2) 0.42665(15) 0.0469(6) Uani 1 1 d .
Cl8 Cl 0.34623(17) 1.54161(16) 0.06208(17) 0.0472(6) Uani 1 1 d .
Cl9 Cl 0.56887(19) 1.57750(18) 0.06778(18) 0.0511(6) Uani 1 1 d .
Cl10 Cl 0.56000(17) 1.34289(17) 0.11873(17) 0.0483(6) Uani 1 1 d .
Cl11 Cl 0.64041(18) -0.4248(2) 0.44282(17) 0.0561(6) Uani 1 1 d .
Cl12 Cl 0.6117(2) -0.2507(2) 0.27939(17) 0.0631(7) Uani 1 1 d .
Cl13 Cl 0.5073(3) 0.4800(2) 0.34879(19) 0.0742(9) Uani 1 1 d .
Cl14 Cl 0.3560(4) 0.4081(4) 0.3087(3) 0.1245(18) Uani 1 1 d .
Cl15 Cl 0.08956(19) 0.5938(2) 0.17698(14) 0.0485(6) Uani 1 1 d .
Cl16 Cl -0.1319(2) 0.6612(3) 0.16706(19) 0.0775(10) Uani 1 1 d .
Cl17 Cl 0.7562(3) -0.1327(4) 0.4294(3) 0.151(3) Uani 1 1 d .
Cl18 Cl 0.5726(4) -0.1240(5) 0.5093(3) 0.145(2) Uani 1 1 d .
N1 N 0.2091(4) 0.7923(4) 0.3732(4) 0.0198(12) Uani 1 1 d .
N2 N 0.2091(4) 0.7899(4) 0.2481(3) 0.0166(12) Uani 1 1 d .
N3 N 0.1729(4) 1.2705(4) 0.1666(4) 0.0210(13) Uani 1 1 d .
N4 N 0.3280(4) 1.2034(5) 0.1468(4) 0.0260(14) Uani 1 1 d .
C1 C 0.0685(5) 1.2940(5) 0.1887(4) 0.0191(15) Uani 1 1 d .
C2 C -0.0092(6) 1.3321(6) 0.1242(5) 0.0336(19) Uani 1 1 d .
C3 C -0.1088(6) 1.3625(7) 0.1454(7) 0.044(2) Uani 1 1 d .
H3 H -0.1617 1.3883 0.1031 0.053 Uiso 1 1 calc R
C4 C -0.1317(6) 1.3555(6) 0.2270(7) 0.038(2) Uani 1 1 d .
C5 C -0.0524(6) 1.3172(6) 0.2886(6) 0.0336(19) Uani 1 1 d .
H5 H -0.0672 1.3107 0.3442 0.040 Uiso 1 1 calc R
C6 C 0.0484(5) 1.2879(5) 0.2712(4) 0.0212(15) Uani 1 1 d .
C7 C 0.0138(9) 1.3417(9) 0.0340(6) 0.065(3) Uani 1 1 d .
H7A H 0.0453 1.3940 0.0080 0.097 Uiso 1 1 calc R
H7B H -0.0484 1.3596 0.0009 0.097 Uiso 1 1 calc R
H7C H 0.0592 1.2777 0.0357 0.097 Uiso 1 1 calc R
C8 C -0.2407(7) 1.3935(8) 0.2464(10) 0.073(4) Uani 1 1 d .
H8A H -0.2448 1.3687 0.3075 0.110 Uiso 1 1 calc R
H8B H -0.2825 1.3691 0.2221 0.110 Uiso 1 1 calc R
H8C H -0.2643 1.4669 0.2221 0.110 Uiso 1 1 calc R
C9 C 0.1315(7) 1.2539(7) 0.3397(6) 0.045(2) Uani 1 1 d .
H9A H 0.1029 1.2705 0.3867 0.067 Uiso 1 1 calc R
H9B H 0.1810 1.2881 0.3165 0.067 Uiso 1 1 calc R
H9C H 0.1639 1.1813 0.3596 0.067 Uiso 1 1 calc R
C10 C 0.2413(5) 1.1794(5) 0.1743(4) 0.0139(13) Uani 1 1 d .
C11 C 0.2159(6) 1.3478(6) 0.1348(6) 0.039(2) Uani 1 1 d .
H11 H 0.1836 1.4164 0.1239 0.047 Uiso 1 1 calc R
C12 C 0.3116(7) 1.3061(6) 0.1229(7) 0.045(2) Uani 1 1 d .
H12 H 0.3593 1.3400 0.1022 0.055 Uiso 1 1 calc R
C13 C 0.4280(5) 1.1376(6) 0.1417(5) 0.0236(16) Uani 1 1 d .
C14 C 0.4999(6) 1.0988(6) 0.2112(5) 0.0293(18) Uani 1 1 d .
C15 C 0.5952(6) 1.0366(6) 0.2046(5) 0.0295(18) Uani 1 1 d .
H15 H 0.6440 1.0073 0.2507 0.035 Uiso 1 1 calc R
C16 C 0.6206(5) 1.0165(6) 0.1318(5) 0.0270(17) Uani 1 1 d .
C17 C 0.5479(5) 1.0627(6) 0.0627(5) 0.0264(17) Uani 1 1 d .
H17 H 0.5648 1.0522 0.0127 0.032 Uiso 1 1 calc R
C18 C 0.4508(5) 1.1240(6) 0.0661(5) 0.0240(16) Uani 1 1 d .
C19 C 0.4785(7) 1.1245(8) 0.2884(6) 0.041(2) Uani 1 1 d .
H19A H 0.5301 1.0777 0.3341 0.062 Uiso 1 1 calc R
H19B H 0.4130 1.1194 0.3066 0.062 Uiso 1 1 calc R
H19C H 0.4787 1.1930 0.2739 0.062 Uiso 1 1 calc R
C20 C 0.7250(6) 0.9458(7) 0.1285(6) 0.041(2) Uani 1 1 d .
H20A H 0.7701 0.9351 0.1745 0.062 Uiso 1 1 calc R
H20B H 0.7514 0.9762 0.0746 0.062 Uiso 1 1 calc R
H20C H 0.7195 0.8814 0.1343 0.062 Uiso 1 1 calc R
C21 C 0.3737(6) 1.1737(6) -0.0093(5) 0.0292(17) Uani 1 1 d .
H21A H 0.3152 1.1514 0.0070 0.044 Uiso 1 1 calc R
H21B H 0.4029 1.1550 -0.0552 0.044 Uiso 1 1 calc R
H21C H 0.3536 1.2466 -0.0280 0.044 Uiso 1 1 calc R
C22 C 0.2033(5) 0.8125(5) 0.1575(4) 0.0172(14) Uani 1 1 d .
C23 C 0.1067(5) 0.8540(5) 0.1138(5) 0.0208(15) Uani 1 1 d .
C24 C 0.1011(5) 0.8647(6) 0.0294(5) 0.0246(16) Uani 1 1 d .
H24 H 0.0376 0.8921 -0.0008 0.029 Uiso 1 1 calc R
C25 C 0.1870(6) 0.8360(6) -0.0112(5) 0.0236(16) Uani 1 1 d .
C26 C 0.2816(5) 0.7950(5) 0.0341(4) 0.0213(15) Uani 1 1 d .
H26 H 0.3398 0.7758 0.0071 0.026 Uiso 1 1 calc R
C27 C 0.2914(5) 0.7819(5) 0.1193(4) 0.0173(14) Uani 1 1 d .
C28 C 0.0110(5) 0.8812(7) 0.1582(5) 0.0310(18) Uani 1 1 d .
H28A H -0.0476 0.9081 0.1183 0.046 Uiso 1 1 calc R
H28B H 0.0129 0.9317 0.1787 0.046 Uiso 1 1 calc R
H28C H 0.0070 0.8211 0.2057 0.046 Uiso 1 1 calc R
C29 C 0.1788(6) 0.8440(7) -0.1018(5) 0.037(2) Uani 1 1 d .
H29A H 0.1087 0.8600 -0.1195 0.056 Uiso 1 1 calc R
H29B H 0.2179 0.7801 -0.1043 0.056 Uiso 1 1 calc R
H29C H 0.2045 0.8970 -0.1394 0.056 Uiso 1 1 calc R
C30 C 0.3945(5) 0.7284(6) 0.1678(5) 0.0265(16) Uani 1 1 d .
H30A H 0.3908 0.7333 0.2225 0.040 Uiso 1 1 calc R
H30B H 0.4425 0.7600 0.1356 0.040 Uiso 1 1 calc R
H30C H 0.4161 0.6578 0.1762 0.040 Uiso 1 1 calc R
C31 C 0.2097(5) 0.8518(5) 0.2900(4) 0.0146(13) Uani 1 1 d .
C32 C 0.2081(6) 0.6962(6) 0.3058(5) 0.0260(16) Uani 1 1 d .
H32 H 0.2071 0.6421 0.2926 0.031 Uiso 1 1 calc R
C33 C 0.2087(6) 0.6953(6) 0.3842(5) 0.0277(17) Uani 1 1 d .
H33 H 0.2088 0.6413 0.4357 0.033 Uiso 1 1 calc R
C34 C 0.2105(5) 0.8154(5) 0.4478(4) 0.0202(15) Uani 1 1 d .
C35 C 0.1190(5) 0.8520(5) 0.4798(4) 0.0195(15) Uani 1 1 d .
C36 C 0.1235(5) 0.8730(5) 0.5524(4) 0.0206(15) Uani 1 1 d .
H36 H 0.0632 0.8988 0.5743 0.025 Uiso 1 1 calc R
C37 C 0.2164(6) 0.8559(6) 0.5925(5) 0.0278(17) Uani 1 1 d .
C38 C 0.3054(6) 0.8146(6) 0.5601(5) 0.0290(18) Uani 1 1 d .
H38 H 0.3675 0.8010 0.5878 0.035 Uiso 1 1 calc R
C39 C 0.3057(5) 0.7926(6) 0.4879(4) 0.0247(16) Uani 1 1 d .
C40 C 0.0184(5) 0.8629(6) 0.4424(5) 0.0237(16) Uani 1 1 d .
H40A H 0.0145 0.8972 0.3810 0.036 Uiso 1 1 calc R
H40B H -0.0358 0.9021 0.4646 0.036 Uiso 1 1 calc R
H40C H 0.0121 0.7964 0.4575 0.036 Uiso 1 1 calc R
C41 C 0.2186(7) 0.8768(7) 0.6721(5) 0.038(2) Uani 1 1 d .
H41A H 0.1830 0.9476 0.6590 0.057 Uiso 1 1 calc R
H41B H 0.2880 0.8606 0.6918 0.057 Uiso 1 1 calc R
H41C H 0.1863 0.8352 0.7162 0.057 Uiso 1 1 calc R
C42 C 0.4026(6) 0.7449(7) 0.4560(5) 0.038(2) Uani 1 1 d .
H42A H 0.4588 0.7265 0.4960 0.057 Uiso 1 1 calc R
H42B H 0.4119 0.7929 0.4011 0.057 Uiso 1 1 calc R
H42C H 0.3991 0.6848 0.4505 0.057 Uiso 1 1 calc R
C43 C 0.6861(8) -0.3737(8) 0.3411(7) 0.063(3) Uani 1 1 d .
H43A H 0.7550 -0.3742 0.3489 0.075 Uiso 1 1 calc R
H43B H 0.6884 -0.4170 0.3108 0.075 Uiso 1 1 calc R
C44 C 0.4705(10) 0.4270(10) 0.2858(8) 0.075(4) Uani 1 1 d .
H44A H 0.4669 0.4720 0.2257 0.090 Uiso 1 1 calc R
H44B H 0.5218 0.3620 0.2946 0.090 Uiso 1 1 calc R
C45 C -0.0198(7) 0.5613(7) 0.2105(6) 0.046(2) Uani 1 1 d .
H45A H -0.0199 0.5057 0.1950 0.055 Uiso 1 1 calc R
H45B H -0.0179 0.5366 0.2726 0.055 Uiso 1 1 calc R
C46 C 0.6649(11) -0.1879(11) 0.4621(10) 0.085(4) Uani 1 1 d .
H46A H 0.6954 -0.2579 0.5028 0.102 Uiso 1 1 calc R
H46B H 0.6338 -0.1895 0.4132 0.102 Uiso 1 1 calc R

loop_
_atom_site_aniso_label
_atom_site_aniso_U_11
_atom_site_aniso_U_22
_atom_site_aniso_U_33
_atom_site_aniso_U_23
_atom_site_aniso_U_13
_atom_site_aniso_U_12
Ta1 0.01596(14) 0.01519(15) 0.01592(13) -0.00347(10) 0.00017(10) -0.00709(10)
Ta2 0.01596(14) 0.01519(15) 0.01592(13) -0.00347(10) 0.00017(10) -0.00709(10)
Ta3 0.0435(3) 0.0238(3) 0.0650(4) -0.0262(3) 0.0398(3) -0.0243(2)
Cl1 0.0213(9) 0.0213(10) 0.0699(15) -0.0103(10) 0.0149(9) -0.0089(8)
Cl2 0.0464(11) 0.0405(12) 0.0197(9) -0.0051(8) -0.0055(8) -0.0291(10)
Cl3 0.0269(9) 0.0196(9) 0.0501(13) -0.0116(9) 0.0188(9) -0.0075(8)
Cl4 0.0830(16) 0.0405(13) 0.0200(10) 0.0022(9) -0.0168(10) -0.0399(12)
Cl5 0.0852(18) 0.0409(13) 0.0306(12) 0.0004(10) -0.0160(12) -0.0352(13)
Cl6 0.0481(11) 0.0447(12) 0.0212(10) -0.0126(9) 0.0036(8) -0.0309(10)
Cl7 0.0480(12) 0.0692(17) 0.0451(13) -0.0353(12) 0.0161(10) -0.0328(12)
Cl8 0.0460(12) 0.0315(12) 0.0790(17) -0.0335(12) 0.0447(12) -0.0236(10)
Cl9 0.0612(14) 0.0406(13) 0.0758(17) -0.0381(13) 0.0405(13) -0.0346(11)
Cl10 0.0486(13) 0.0297(12) 0.0738(17) -0.0243(12) 0.0337(12) -0.0218(10)
Cl11 0.0416(13) 0.0692(18) 0.0497(15) -0.0197(13) 0.0071(11) -0.0133(12)
Cl12 0.0479(14) 0.0690(19) 0.0502(15) -0.0102(14) -0.0097(12) -0.0049(13)
Cl13 0.090(2) 0.0601(19) 0.0492(16) 0.0011(14) -0.0116(15) -0.0208(16)
Cl14 0.127(3) 0.185(5) 0.141(4) -0.107(4) 0.079(3) -0.111(4)
Cl15 0.0622(14) 0.0645(16) 0.0325(12) -0.0227(11) 0.0047(10) -0.0340(13)
Cl16 0.0601(17) 0.083(2) 0.0531(17) -0.0200(16) 0.0063(14) 0.0140(15)
Cl17 0.055(2) 0.179(5) 0.123(4) 0.054(3) -0.029(2) -0.053(3)
Cl18 0.132(4) 0.202(6) 0.109(4) -0.098(4) 0.049(3) -0.024(4)
N1 0.023(3) 0.020(3) 0.013(3) -0.005(3) 0.001(2) -0.005(2)
N2 0.019(3) 0.015(3) 0.016(3) -0.004(2) 0.003(2) -0.008(2)
N3 0.025(3) 0.014(3) 0.023(3) -0.007(3) 0.009(3) -0.008(2)
N4 0.025(3) 0.024(3) 0.032(4) -0.011(3) 0.012(3) -0.014(3)
C1 0.022(3) 0.009(3) 0.022(4) -0.003(3) 0.003(3) -0.002(3)
C2 0.041(5) 0.025(4) 0.030(5) -0.016(4) -0.009(4) 0.004(4)
C3 0.029(4) 0.033(5) 0.075(7) -0.032(5) -0.019(5) 0.003(4)
C4 0.027(4) 0.029(5) 0.067(7) -0.026(5) 0.013(4) -0.013(4)
C5 0.043(5) 0.022(4) 0.038(5) -0.014(4) 0.019(4) -0.014(4)
C6 0.031(4) 0.013(4) 0.019(4) -0.005(3) 0.005(3) -0.009(3)
C7 0.086(8) 0.056(7) 0.029(5) -0.023(5) -0.022(5) 0.019(6)
C8 0.032(5) 0.045(6) 0.147(12) -0.047(7) 0.030(6) -0.011(5)
C9 0.053(5) 0.049(6) 0.030(5) -0.026(4) -0.008(4) 0.000(4)
C10 0.021(3) 0.013(3) 0.007(3) -0.003(3) 0.004(3) -0.008(3)
C11 0.045(5) 0.013(4) 0.060(6) -0.014(4) 0.029(4) -0.017(4)
C12 0.048(5) 0.021(4) 0.080(7) -0.026(5) 0.037(5) -0.025(4)
C13 0.022(4) 0.022(4) 0.032(4) -0.010(3) 0.012(3) -0.016(3)
C14 0.031(4) 0.037(5) 0.034(5) -0.018(4) 0.012(3) -0.026(4)
C15 0.023(4) 0.032(5) 0.037(5) -0.012(4) 0.001(3) -0.014(3)
C16 0.021(4) 0.032(4) 0.035(4) -0.016(4) 0.009(3) -0.015(3)
C17 0.026(4) 0.025(4) 0.035(4) -0.013(4) 0.010(3) -0.016(3)
C18 0.026(4) 0.020(4) 0.030(4) -0.008(3) 0.009(3) -0.017(3)
C19 0.043(5) 0.060(6) 0.040(5) -0.028(5) 0.013(4) -0.034(5)
C20 0.022(4) 0.043(5) 0.059(6) -0.020(5) 0.005(4) -0.011(4)
C21 0.032(4) 0.027(4) 0.028(4) -0.007(3) 0.005(3) -0.014(3)
C22 0.022(3) 0.017(4) 0.015(3) -0.006(3) 0.002(3) -0.009(3)
C23 0.016(3) 0.024(4) 0.028(4) -0.013(3) 0.004(3) -0.009(3)
C24 0.023(4) 0.024(4) 0.029(4) -0.012(3) -0.008(3) -0.008(3)
C25 0.031(4) 0.020(4) 0.023(4) -0.011(3) -0.001(3) -0.009(3)
C26 0.028(4) 0.020(4) 0.018(4) -0.010(3) 0.006(3) -0.010(3)
C27 0.021(3) 0.010(3) 0.019(4) -0.005(3) 0.000(3) -0.004(3)
C28 0.017(4) 0.041(5) 0.038(5) -0.019(4) 0.002(3) -0.009(3)
C29 0.042(5) 0.045(5) 0.033(5) -0.026(4) -0.005(4) -0.010(4)
C30 0.019(4) 0.029(4) 0.024(4) -0.010(3) -0.001(3) 0.002(3)
C31 0.012(3) 0.015(3) 0.014(3) -0.002(3) 0.004(3) -0.005(3)
C32 0.038(4) 0.020(4) 0.026(4) -0.009(3) 0.013(3) -0.018(3)
C33 0.049(5) 0.014(4) 0.021(4) -0.005(3) 0.010(3) -0.015(3)
C34 0.028(4) 0.019(4) 0.008(3) 0.001(3) 0.003(3) -0.010(3)
C35 0.027(4) 0.014(4) 0.015(4) -0.002(3) 0.004(3) -0.009(3)
C36 0.026(4) 0.022(4) 0.014(4) -0.007(3) 0.007(3) -0.009(3)
C37 0.033(4) 0.032(4) 0.014(4) -0.002(3) 0.002(3) -0.013(3)
C38 0.025(4) 0.035(5) 0.016(4) 0.000(3) -0.008(3) -0.007(3)
C39 0.025(4) 0.024(4) 0.013(4) 0.004(3) -0.001(3) -0.006(3)
C40 0.021(4) 0.029(4) 0.023(4) -0.009(3) 0.006(3) -0.012(3)
C41 0.041(5) 0.051(6) 0.025(4) -0.018(4) -0.001(4) -0.014(4)
C42 0.028(4) 0.051(6) 0.017(4) -0.002(4) 0.002(3) -0.005(4)
C43 0.061(7) 0.053(7) 0.058(7) -0.012(6) 0.024(6) -0.014(5)
C44 0.089(9) 0.068(8) 0.067(8) -0.027(7) 0.026(7) -0.027(7)
C45 0.059(6) 0.043(6) 0.029(5) -0.004(4) 0.008(4) -0.021(5)
C46 0.097(10) 0.078(10) 0.100(11) -0.048(8) 0.035(8) -0.044(8)

loop_
_atom_type_symbol
_atom_type_description
_atom_type_scat_dispersion_real
_atom_type_scat_dispersion_imag
_atom_type_scat_source
C C 0.0033 0.0016 'International Tables Vol C Tables 4.2.6.8 and 6.1.1.4'
H H 0.0000 0.0000 'International Tables Vol C Tables 4.2.6.8 and 6.1.1.4'
N N 0.0061 0.0033 'International Tables Vol C Tables 4.2.6.8 and 6.1.1.4'
Cl Cl 0.1484 0.1585 'International Tables Vol C Tables 4.2.6.8 and 6.1.1.4'
Ta Ta -0.7052 6.5227 'International Tables Vol C Tables 4.2.6.8 and 6.1.1.4'

loop_
_geom_angle_atom_site_label_1
_geom_angle_atom_site_label_2
_geom_angle_atom_site_label_3
_geom_angle
_geom_angle_site_symmetry_1
_geom_angle_site_symmetry_3
Cl4 Ta1 Cl1 92.12(10) . .
Cl4 Ta1 Cl3 91.42(9) . .
Cl1 Ta1 Cl3 168.20(7) . .
Cl4 Ta1 Cl2 166.64(7) . .
Cl1 Ta1 Cl2 89.60(9) . .
Cl3 Ta1 Cl2 89.56(8) . .
Cl4 Ta1 C31 94.14(16) . .
Cl1 Ta1 C31 83.44(16) . .
Cl3 Ta1 C31 85.07(16) . .
Cl2 Ta1 C31 99.22(16) . .
Cl4 Ta1 C10 82.32(16) . .
Cl1 Ta1 C10 94.72(16) . .
Cl3 Ta1 C10 96.91(16) . .
Cl2 Ta1 C10 84.34(16) . .
C31 Ta1 C10 176.0(2) . .
Ta2 Ta2 Cl7 141.5(4) 2_566 .
Ta2 Ta2 Cl6 76.1(4) 2_566 2_566
Cl7 Ta2 Cl6 91.95(9) . 2_566
Ta2 Ta2 Cl5 53.3(4) 2_566 .
Cl7 Ta2 Cl5 90.22(11) . .
Cl6 Ta2 Cl5 86.98(8) 2_566 .
Ta2 Ta2 Cl5 119.8(4) 2_566 2_566
Cl7 Ta2 Cl5 96.48(11) . 2_566
Cl6 Ta2 Cl5 91.21(8) 2_566 2_566
Cl5 Ta2 Cl5 173.12(4) . 2_566
Ta2 Ta2 Cl6 95.8(4) 2_566 .
Cl7 Ta2 Cl6 94.48(8) . .
Cl6 Ta2 Cl6 171.95(3) 2_566 .
Cl5 Ta2 Cl6 88.15(8) . .
Cl5 Ta2 Cl6 92.87(8) 2_566 .
Ta2 Ta2 Cl7 33.6(4) 2_566 2_566
Cl7 Ta2 Cl7 175.14(5) . 2_566
Cl6 Ta2 Cl7 86.39(8) 2_566 2_566
Cl5 Ta2 Cl7 85.13(10) . 2_566
Cl5 Ta2 Cl7 88.13(11) 2_566 2_566
Cl6 Ta2 Cl7 86.81(8) . 2_566
Cl9 Ta3 Cl9 180.000(1) 2_685 .
Cl9 Ta3 Cl8 90.10(8) 2_685 .
Cl9 Ta3 Cl8 89.90(8) . .
Cl9 Ta3 Cl8 89.90(8) 2_685 2_685
Cl9 Ta3 Cl8 90.10(8) . 2_685
Cl8 Ta3 Cl8 180.000(1) . 2_685
Cl9 Ta3 Cl10 90.20(9) 2_685 2_685
Cl9 Ta3 Cl10 89.80(9) . 2_685
Cl8 Ta3 Cl10 89.53(8) . 2_685
Cl8 Ta3 Cl10 90.47(8) 2_685 2_685
Cl9 Ta3 Cl10 89.80(9) 2_685 .
Cl9 Ta3 Cl10 90.20(9) . .
Cl8 Ta3 Cl10 90.47(8) . .
Cl8 Ta3 Cl10 89.53(8) 2_685 .
Cl10 Ta3 Cl10 180.00(12) 2_685 .
Ta2 Cl5 Ta2 6.88(4) . 2_566
Ta2 Cl6 Ta2 8.05(3) 2_566 .
Ta2 Cl7 Ta2 4.86(5) . 2_566
C31 N1 C33 111.6(6) . .
C31 N1 C34 129.2(6) . .
C33 N1 C34 119.2(6) . .
C32 N2 C31 110.2(6) . .
C32 N2 C22 119.5(6) . .
C31 N2 C22 130.1(5) . .
C10 N3 C11 111.2(6) . .
C10 N3 C1 129.8(5) . .
C11 N3 C1 119.0(6) . .
C10 N4 C12 110.7(6) . .
C10 N4 C13 129.6(6) . .
C12 N4 C13 119.7(6) . .
C6 C1 C2 121.9(7) . .
C6 C1 N3 119.1(6) . .
C2 C1 N3 118.7(7) . .
C1 C2 C3 117.6(8) . .
C1 C2 C7 121.3(8) . .
C3 C2 C7 121.0(8) . .
C4 C3 C2 122.1(8) . .
C4 C3 H3 118.9 . .
C2 C3 H3 118.9 . .
C5 C4 C3 118.1(7) . .
C5 C4 C8 121.4(10) . .
C3 C4 C8 120.4(9) . .
C4 C5 C6 122.6(8) . .
C4 C5 H5 118.7 . .
C6 C5 H5 118.7 . .
C1 C6 C5 117.6(7) . .
C1 C6 C9 122.4(7) . .
C5 C6 C9 119.9(7) . .
C2 C7 H7A 109.5 . .
C2 C7 H7B 109.5 . .
H7A C7 H7B 109.5 . .
C2 C7 H7C 109.5 . .
H7A C7 H7C 109.5 . .
H7B C7 H7C 109.5 . .
C4 C8 H8A 109.5 . .
C4 C8 H8B 109.5 . .
H8A C8 H8B 109.5 . .
C4 C8 H8C 109.5 . .
H8A C8 H8C 109.5 . .
H8B C8 H8C 109.5 . .
C6 C9 H9A 109.5 . .
C6 C9 H9B 109.5 . .
H9A C9 H9B 109.5 . .
C6 C9 H9C 109.5 . .
H9A C9 H9C 109.5 . .
H9B C9 H9C 109.5 . .
N3 C10 N4 103.4(5) . .
N3 C10 Ta1 128.8(4) . .
N4 C10 Ta1 127.7(5) . .
C12 C11 N3 107.1(7) . .
C12 C11 H11 126.5 . .
N3 C11 H11 126.5 . .
C11 C12 N4 107.6(7) . .
C11 C12 H12 126.2 . .
N4 C12 H12 126.2 . .
C18 C13 C14 123.1(7) . .
C18 C13 N4 119.1(7) . .
C14 C13 N4 117.6(7) . .
C15 C14 C13 116.5(7) . .
C15 C14 C19 120.6(7) . .
C13 C14 C19 122.8(7) . .
C14 C15 C16 122.6(7) . .
C14 C15 H15 118.7 . .
C16 C15 H15 118.7 . .
C17 C16 C15 118.1(7) . .
C17 C16 C20 121.2(7) . .
C15 C16 C20 120.7(7) . .
C16 C17 C18 121.9(7) . .
C16 C17 H17 119.1 . .
C18 C17 H17 119.1 . .
C13 C18 C17 117.6(7) . .
C13 C18 C21 121.4(7) . .
C17 C18 C21 121.0(7) . .
C14 C19 H19A 109.5 . .
C14 C19 H19B 109.5 . .
H19A C19 H19B 109.5 . .
C14 C19 H19C 109.5 . .
H19A C19 H19C 109.5 . .
H19B C19 H19C 109.5 . .
C16 C20 H20A 109.5 . .
C16 C20 H20B 109.5 . .
H20A C20 H20B 109.5 . .
C16 C20 H20C 109.5 . .
H20A C20 H20C 109.5 . .
H20B C20 H20C 109.5 . .
C18 C21 H21A 109.5 . .
C18 C21 H21B 109.5 . .
H21A C21 H21B 109.5 . .
C18 C21 H21C 109.5 . .
H21A C21 H21C 109.5 . .
H21B C21 H21C 109.5 . .
C27 C22 C23 122.3(6) . .
C27 C22 N2 119.4(6) . .
C23 C22 N2 117.9(6) . .
C24 C23 C22 117.6(6) . .
C24 C23 C28 120.9(6) . .
C22 C23 C28 121.4(6) . .
C23 C24 C25 122.0(6) . .
C23 C24 H24 119.0 . .
C25 C24 H24 119.0 . .
C24 C25 C26 118.8(6) . .
C24 C25 C29 121.1(7) . .
C26 C25 C29 120.0(7) . .
C27 C26 C25 121.4(7) . .
C27 C26 H26 119.3 . .
C25 C26 H26 119.3 . .
C26 C27 C22 117.8(6) . .
C26 C27 C30 119.2(6) . .
C22 C27 C30 122.8(6) . .
C23 C28 H28A 109.5 . .
C23 C28 H28B 109.5 . .
H28A C28 H28B 109.5 . .
C23 C28 H28C 109.5 . .
H28A C28 H28C 109.5 . .
H28B C28 H28C 109.5 . .
C25 C29 H29A 109.5 . .
C25 C29 H29B 109.5 . .
H29A C29 H29B 109.5 . .
C25 C29 H29C 109.5 . .
H29A C29 H29C 109.5 . .
H29B C29 H29C 109.5 . .
C27 C30 H30A 109.5 . .
C27 C30 H30B 109.5 . .
H30A C30 H30B 109.5 . .
C27 C30 H30C 109.5 . .
H30A C30 H30C 109.5 . .
H30B C30 H30C 109.5 . .
N1 C31 N2 103.8(5) . .
N1 C31 Ta1 129.0(5) . .
N2 C31 Ta1 127.1(4) . .
C33 C32 N2 108.6(6) . .
C33 C32 H32 125.7 . .
N2 C32 H32 125.7 . .
C32 C33 N1 105.8(6) . .
C32 C33 H33 127.1 . .
N1 C33 H33 127.1 . .
C39 C34 C35 123.0(6) . .
C39 C34 N1 117.4(6) . .
C35 C34 N1 119.4(6) . .
C34 C35 C36 117.7(6) . .
C34 C35 C40 122.0(6) . .
C36 C35 C40 120.1(6) . .
C37 C36 C35 121.3(7) . .
C37 C36 H36 119.3 . .
C35 C36 H36 119.3 . .
C36 C37 C38 118.3(7) . .
C36 C37 C41 119.9(7) . .
C38 C37 C41 121.6(7) . .
C39 C38 C37 122.9(7) . .
C39 C38 H38 118.6 . .
C37 C38 H38 118.6 . .
C38 C39 C34 116.5(7) . .
C38 C39 C42 121.8(7) . .
C34 C39 C42 121.7(7) . .
C35 C40 H40A 109.5 . .
C35 C40 H40B 109.5 . .
H40A C40 H40B 109.5 . .
C35 C40 H40C 109.5 . .
H40A C40 H40C 109.5 . .
H40B C40 H40C 109.5 . .
C37 C41 H41A 109.5 . .
C37 C41 H41B 109.5 . .
H41A C41 H41B 109.5 . .
C37 C41 H41C 109.5 . .
H41A C41 H41C 109.5 . .
H41B C41 H41C 109.5 . .
C39 C42 H42A 109.5 . .
C39 C42 H42B 109.5 . .
H42A C42 H42B 109.5 . .
C39 C42 H42C 109.5 . .
H42A C42 H42C 109.5 . .
H42B C42 H42C 109.5 . .
Cl12 C43 Cl11 112.8(6) . .
Cl12 C43 H43A 109.0 . .
Cl11 C43 H43A 109.0 . .
Cl12 C43 H43B 109.0 . .
Cl11 C43 H43B 109.0 . .
H43A C43 H43B 107.8 . .
Cl14 C44 Cl13 112.7(7) . .
Cl14 C44 H44A 109.1 . .
Cl13 C44 H44A 109.1 . .
Cl14 C44 H44B 109.1 . .
Cl13 C44 H44B 109.1 . .
H44A C44 H44B 107.8 . .
Cl16 C45 Cl15 114.0(5) . .
Cl16 C45 H45A 108.8 . .
Cl15 C45 H45A 108.8 . .
Cl16 C45 H45B 108.8 . .
Cl15 C45 H45B 108.8 . .
H45A C45 H45B 107.6 . .
Cl17 C46 Cl18 112.0(8) . .
Cl17 C46 H46A 109.2 . .
Cl18 C46 H46A 109.2 . .
Cl17 C46 H46B 109.2 . .
Cl18 C46 H46B 109.2 . .
H46A C46 H46B 107.9 . .

loop_
_geom_bond_atom_site_label_1
_geom_bond_atom_site_label_2
_geom_bond_distance
_geom_bond_site_symmetry_2
Ta1 Cl4 2.2811(19) .
Ta1 Cl1 2.2837(19) .
Ta1 Cl3 2.2985(18) .
Ta1 Cl2 2.3056(18) .
Ta1 C31 2.336(6) .
Ta1 C10 2.346(6) .
Ta2 Ta2 0.3363(13) 2_566
Ta2 Cl7 2.198(2) .
Ta2 Cl6 2.389(2) 2_566
Ta2 Cl5 2.436(2) .
Ta2 Cl5 2.251(2) 2_566
Ta2 Cl6 2.332(2) .
Ta2 Cl7 2.470(2) 2_566
Ta3 Cl9 2.342(2) 2_685
Ta3 Cl9 2.342(2) .
Ta3 Cl8 2.3439(19) .
Ta3 Cl8 2.3439(19) 2_685
Ta3 Cl10 2.349(2) 2_685
Ta3 Cl10 2.350(2) .
Cl5 Ta2 2.251(2) 2_566
Cl6 Ta2 2.389(2) 2_566
Cl7 Ta2 2.470(2) 2_566
Cl11 C43 1.767(10) .
Cl12 C43 1.722(11) .
Cl13 C44 1.743(13) .
Cl14 C44 1.697(13) .
Cl15 C45 1.737(9) .
Cl16 C45 1.730(10) .
Cl17 C46 1.680(13) .
Cl18 C46 1.712(14) .
N1 C31 1.343(9) .
N1 C33 1.396(9) .
N1 C34 1.445(9) .
N2 C32 1.365(9) .
N2 C31 1.381(8) .
N2 C22 1.442(9) .
N3 C10 1.359(9) .
N3 C11 1.379(9) .
N3 C1 1.445(9) .
N4 C10 1.369(8) .
N4 C12 1.375(10) .
N4 C13 1.449(9) .
C1 C6 1.388(10) .
C1 C2 1.392(10) .
C2 C3 1.387(12) .
C2 C7 1.510(12) .
C3 C4 1.377(14) .
C3 H3 0.9300 .
C4 C5 1.375(12) .
C4 C8 1.509(12) .
C5 C6 1.381(11) .
C5 H5 0.9300 .
C6 C9 1.501(11) .
C7 H7A 0.9600 .
C7 H7B 0.9600 .
C7 H7C 0.9600 .
C8 H8A 0.9600 .
C8 H8B 0.9600 .
C8 H8C 0.9600 .
C9 H9A 0.9600 .
C9 H9B 0.9600 .
C9 H9C 0.9600 .
C11 C12 1.321(12) .
C11 H11 0.9300 .
C12 H12 0.9300 .
C13 C18 1.385(11) .
C13 C14 1.396(11) .
C14 C15 1.386(11) .
C14 C19 1.501(11) .
C15 C16 1.390(11) .
C15 H15 0.9300 .
C16 C17 1.387(11) .
C16 C20 1.516(11) .
C17 C18 1.385(10) .
C17 H17 0.9300 .
C18 C21 1.495(11) .
C19 H19A 0.9600 .
C19 H19B 0.9600 .
C19 H19C 0.9600 .
C20 H20A 0.9600 .
C20 H20B 0.9600 .
C20 H20C 0.9600 .
C21 H21A 0.9600 .
C21 H21B 0.9600 .
C21 H21C 0.9600 .
C22 C27 1.387(9) .
C22 C23 1.397(9) .
C23 C24 1.383(10) .
C23 C28 1.515(10) .
C24 C25 1.381(11) .
C24 H24 0.9300 .
C25 C26 1.387(10) .
C25 C29 1.506(10) .
C26 C27 1.392(10) .
C26 H26 0.9300 .
C27 C30 1.500(9) .
C28 H28A 0.9600 .
C28 H28B 0.9600 .
C28 H28C 0.9600 .
C29 H29A 0.9600 .
C29 H29B 0.9600 .
C29 H29C 0.9600 .
C30 H30A 0.9600 .
C30 H30B 0.9600 .
C30 H30C 0.9600 .
C32 C33 1.328(11) .
C32 H32 0.9300 .
C33 H33 0.9300 .
C34 C39 1.398(10) .
C34 C35 1.391(10) .
C35 C36 1.399(10) .
C35 C40 1.500(9) .
C36 C37 1.394(10) .
C36 H36 0.9300 .
C37 C38 1.388(11) .
C37 C41 1.511(11) .
C38 C39 1.392(11) .
C38 H38 0.9300 .
C39 C42 1.496(11) .
C40 H40A 0.9600 .
C40 H40B 0.9600 .
C40 H40C 0.9600 .
C41 H41A 0.9600 .
C41 H41B 0.9600 .
C41 H41C 0.9600 .
C42 H42A 0.9600 .
C42 H42B 0.9600 .
C42 H42C 0.9600 .
C43 H43A 0.9700 .
C43 H43B 0.9700 .
C44 H44A 0.9700 .
C44 H44B 0.9700 .
C45 H45A 0.9700 .
C45 H45B 0.9700 .
C46 H46A 0.9700 .
C46 H46B 0.9700 .
